data_2107195
loop_
_publ_author_name
'Thewalt, U.'
'Berhalter, K.'
'Mueller, P.'

_publ_section_title
;
 Dithionitryl-tetrachloroaluminat
;
_journal_name_full 'Acta Crystallographica B (24,1968-38,1982)'
_journal_page_first 1280
_journal_page_last 1282
_journal_volume 38
_journal_year 1982
_chemical_formula_sum 'Al Cl4 N S2'
_chemical_name_systematic 'N S2 Al Cl4'
_space_group_IT_number 62
_symmetry_space_group_name_Hall '-P 2ac 2n'
_symmetry_space_group_name_H-M 'P n m a'
_cell_angle_alpha 90
_cell_angle_beta 90
_cell_angle_gamma 90
_cell_formula_units_Z 4
_cell_length_a 10.908
_cell_length_b 7.291
_cell_length_c 11.069
_cell_volume 880.320
_citation_journal_id_ASTM ACBCAR
_cod_data_source_file Thewalt_ACBCAR_1982_1717.cif
_cod_data_source_block Al1Cl4N1S2
_cod_original_cell_volume 880.3201
_cod_original_formula_sum 'Al1 Cl4 N1 S2'
_cod_database_code 2107195

loop_
_symmetry_equiv_pos_as_xyz
x,y,z
-x+1/2,-y,z+1/2
x+1/2,-y+1/2,-z+1/2
-x,y+1/2,-z
-x,-y,-z
x-1/2,y,-z-1/2
-x-1/2,y-1/2,z-1/2
x,-y-1/2,z

loop_
_atom_site_label
_atom_site_type_symbol
_atom_site_fract_x
_atom_site_fract_y
_atom_site_fract_z
_atom_site_occupancy
_atom_site_U_iso_or_equiv
Cl3 Cl-1 -0.0483 0.25 0.4158 1 0.0
S2 S-2 0.3348 0.75 0.4286 1 0.0
S1 S-2 0.3735 0.75 0.1661 1 0.0
Cl2 Cl-1 0.2692 0.25 0.4072 1 0.0
Al1 Al+3 0.1072 0.25 0.299 1 0.0
N1 N+5 0.3537 0.75 0.2969 1 0.0
Cl1 Cl-1 0.1062 0.0143 0.186 1 0.0
